data_4317693
loop_
_publ_author_name
'Jing-Cao Dai'
'Xin-Tao Wu'
'Zhi-Yong Fu'
'Chuan-Peng Cui'
'Sheng-Min Hu'
'Wen-Xin Du'
'Li-Ming Wu'
'Han-Hui Zhang'
'Rui-Qing Sun'

_publ_section_title
;
 Synthesis, Structure, and Fluorescence of the Novel Cadmium(II)-Trimesate
 Coordination Polymers with Different Coordination Architectures
;
_journal_name_full 'Inorganic Chemistry'
_journal_page_first 1391
_journal_page_last 1396
_journal_paper_doi 10.1021/ic010794y
_journal_volume 41
_journal_year 2002
_chemical_formula_sum 'C24 H22 Cd3 N2 O14'
_chemical_formula_weight 899.64
_chemical_name_systematic
;
  ?
;
_space_group_IT_number 14
_symmetry_cell_setting monoclinic
_symmetry_space_group_name_Hall '-P 2ybc'
_symmetry_space_group_name_H-M 'P 1 21/c 1'
_atom_sites_solution_hydrogens geom
_atom_sites_solution_primary direct
_atom_sites_solution_secondary difmap
_audit_creation_method SHELXL-97
_cell_angle_alpha 90.00
_cell_angle_beta 108.9810(10)
_cell_angle_gamma 90.00
_cell_formula_units_Z 4
_cell_length_a 10.1323(2)
_cell_length_b 19.5669(5)
_cell_length_c 13.15880(10)
_cell_measurement_reflns_used 107
_cell_measurement_temperature 293(2)
_cell_measurement_theta_max 25.04
_cell_measurement_theta_min 1.94
_cell_volume 2466.98(8)
_computing_cell_refinement 'Siemens SMART'
_computing_data_collection 'Siemens SMART'
_computing_data_reduction 'Siemens XPREP'
_computing_molecular_graphics 'Siemens SHELXTL'
_computing_publication_material 'Siemens SHELXTL'
_computing_structure_refinement 'SHELXL-97 (Sheldrick, 1997)'
_computing_structure_solution 'SHELXS-97 (Sheldrick, 1990)'
_diffrn_ambient_temperature 293(2)
_diffrn_measured_fraction_theta_full 0.973
_diffrn_measured_fraction_theta_max 0.973
_diffrn_measurement_device_type 'Siemens Smart CCD'
_diffrn_measurement_method '\w scans'
_diffrn_radiation_monochromator graphite
_diffrn_radiation_source 'fine-focus sealed tube'
_diffrn_radiation_type MoK\a
_diffrn_radiation_wavelength 0.71073
_diffrn_reflns_av_R_equivalents 0.0323
_diffrn_reflns_av_sigmaI/netI 0.0614
_diffrn_reflns_limit_h_max 11
_diffrn_reflns_limit_h_min -8
_diffrn_reflns_limit_k_max 18
_diffrn_reflns_limit_k_min -23
_diffrn_reflns_limit_l_max 6
_diffrn_reflns_limit_l_min -15
_diffrn_reflns_number 7424
_diffrn_reflns_theta_full 25.04
_diffrn_reflns_theta_max 25.04
_diffrn_reflns_theta_min 1.94
_diffrn_standards_decay_% none
_diffrn_standards_interval_count none
_diffrn_standards_interval_time none
_diffrn_standards_number none
_exptl_absorpt_coefficient_mu 2.647
_exptl_absorpt_correction_T_max 1.0000
_exptl_absorpt_correction_T_min 0.7370
_exptl_absorpt_correction_type empirical
_exptl_absorpt_process_details 'SADABS (Sheldrick, 1996)'
_exptl_crystal_colour primrose_yellow
_exptl_crystal_density_diffrn 2.422
_exptl_crystal_density_method 'not measured'
_exptl_crystal_description plate-like
_exptl_crystal_F_000 1744
_exptl_crystal_size_max 0.24
_exptl_crystal_size_mid 0.16
_exptl_crystal_size_min 0.12
_refine_diff_density_max 0.953
_refine_diff_density_min -1.089
_refine_diff_density_rms 0.239
_refine_ls_extinction_method none
_refine_ls_goodness_of_fit_ref 1.051
_refine_ls_hydrogen_treatment mixed
_refine_ls_matrix_type full
_refine_ls_number_parameters 408
_refine_ls_number_reflns 4242
_refine_ls_number_restraints 0
_refine_ls_restrained_S_all 1.051
_refine_ls_R_factor_all 0.0647
_refine_ls_R_factor_gt 0.0397
_refine_ls_shift/su_max 0.071
_refine_ls_shift/su_mean 0.004
_refine_ls_structure_factor_coef Fsqd
_refine_ls_weighting_details 'calc w=1/[\s^2^(Fo^2^)+(0.0633P)^2^+3.3284P] where P=(Fo^2^+2Fc^2^)/3'
_refine_ls_weighting_scheme calc
_refine_ls_wR_factor_gt 0.0978
_refine_ls_wR_factor_ref 0.1209
_reflns_number_gt 3199
_reflns_number_total 4242
_reflns_threshold_expression >2sigma(I)
_cod_data_source_file ic010794y_2.cif
_cod_data_source_block Complex2
_cod_depositor_comments
;
The following automatic conversions were performed:

'_symmetry_cell_setting' value 'Monoclinic' changed to 'monoclinic'
according to the built-in table from CIF Core dictionary named
'cif_core.dic' version 2.4.1 from 2010-06-29.

Automatic conversion script
Id: cif_fix_values 1646 2011-03-28 12:23:43Z adriana 
;
_cod_database_code 4317693

loop_
_symmetry_equiv_pos_as_xyz
'x, y, z'
'-x, y+1/2, -z+1/2'
'-x, -y, -z'
'x, -y-1/2, z-1/2'

loop_
_atom_site_label
_atom_site_type_symbol
_atom_site_fract_x
_atom_site_fract_y
_atom_site_fract_z
_atom_site_U_iso_or_equiv
_atom_site_adp_type
_atom_site_occupancy
_atom_site_symmetry_multiplicity
_atom_site_calc_flag
_atom_site_refinement_flags
_atom_site_disorder_assembly
_atom_site_disorder_group
Cd1 Cd 0.29437(6) 0.70348(3) 0.37280(4) 0.01817(17) Uani 1 1 d . . .
Cd2 Cd 0.42388(6) 0.62789(3) 0.18568(4) 0.01801(17) Uani 1 1 d . . .
Cd3 Cd 0.15844(6) 0.79026(3) 0.10899(5) 0.02274(18) Uani 1 1 d . . .
C1 C 0.7434(9) 0.5793(4) 0.3254(6) 0.0240(19) Uani 1 1 d . . .
H1A H 0.6947 0.5497 0.3606 0.029 Uiso 1 1 calc R . .
H1B H 0.7536 0.6238 0.3596 0.029 Uiso 1 1 calc R . .
C2 C 0.8897(9) 0.5492(5) 0.3400(6) 0.031(2) Uani 1 1 d . . .
H2A H 0.9611 0.5771 0.3896 0.037 Uiso 1 1 calc R . .
H2B H 0.8965 0.5033 0.3688 0.037 Uiso 1 1 calc R . .
C3 C 0.7306(9) 0.6371(4) 0.1589(7) 0.0265(19) Uani 1 1 d . . .
C4 C 0.8839(9) 0.6184(4) 0.1811(7) 0.031(2) Uani 1 1 d . . .
H4A H 0.9055 0.6184 0.1145 0.038 Uiso 1 1 calc R . .
H4B H 0.9434 0.6517 0.2292 0.038 Uiso 1 1 calc R . .
C5 C 0.6580(9) 0.5189(4) 0.1572(7) 0.030(2) Uani 1 1 d . . .
H5A H 0.5975 0.5212 0.0830 0.036 Uiso 1 1 calc R . .
H5B H 0.6217 0.4843 0.1936 0.036 Uiso 1 1 calc R . .
C6 C 0.8065(9) 0.4994(4) 0.1608(8) 0.034(2) Uani 1 1 d . . .
H6A H 0.8274 0.4532 0.1881 0.041 Uiso 1 1 calc R . .
H6B H 0.8128 0.5007 0.0888 0.041 Uiso 1 1 calc R . .
C11 C 0.2063(8) 0.4233(4) 0.1235(6) 0.0166(17) Uani 1 1 d . . .
C12 C 0.3197(8) 0.3812(4) 0.1284(6) 0.0171(17) Uani 1 1 d . . .
C16 C 0.0776(9) 0.3944(4) 0.1191(6) 0.0191(17) Uani 1 1 d . . .
C17 C 0.2238(9) 0.5011(4) 0.1319(6) 0.0210(18) Uani 1 1 d . . .
C21 C 0.3322(8) 0.4858(4) 0.3847(6) 0.0172(17) Uani 1 1 d . . .
C22 C 0.4490(8) 0.4511(4) 0.3769(6) 0.0176(17) Uani 1 1 d . . .
C23 C 0.4592(8) 0.3805(4) 0.3863(6) 0.0151(16) Uani 1 1 d . . .
C27 C 0.3218(8) 0.5617(4) 0.3775(6) 0.0174(17) Uani 1 1 d . . .
N1 N 0.6592(7) 0.5863(3) 0.2099(5) 0.0195(14) Uani 1 1 d . . .
N2 N 0.9102(7) 0.5481(4) 0.2320(6) 0.0280(16) Uani 1 1 d . . .
O1 O 0.2296(5) 0.6905(3) 0.1881(4) 0.0190(12) Uani 1 1 d . . .
O2 O 0.4029(6) 0.6327(3) 0.0042(4) 0.0310(14) Uani 1 1 d . . .
O11 O 0.3397(6) 0.5240(3) 0.1276(5) 0.0281(14) Uani 1 1 d . . .
O12 O 0.1278(6) 0.5371(3) 0.1457(5) 0.0274(13) Uani 1 1 d . . .
O13 O 0.4788(6) 0.7730(3) 0.3914(5) 0.0268(13) Uani 1 1 d . . .
O14 O 0.5612(6) 0.7163(3) 0.2770(5) 0.0299(14) Uani 1 1 d . . .
O15 O 0.0913(6) 0.7282(3) 0.4135(4) 0.0249(13) Uani 1 1 d . . .
O16 O 0.1551(6) 0.8221(3) 0.3465(5) 0.0337(15) Uani 1 1 d . . .
O21 O 0.4207(6) 0.5954(3) 0.3576(4) 0.0238(13) Uani 1 1 d . . .
O22 O 0.2195(6) 0.5913(3) 0.3911(5) 0.0312(14) Uani 1 1 d . . .
O23 O 0.3419(6) 0.8703(3) 0.1732(5) 0.0299(14) Uani 1 1 d . . .
O24 O 0.3705(6) 0.7088(3) 0.5619(4) 0.0247(13) Uani 1 1 d . . .
O25 O 0.0007(6) 0.8725(3) 0.0831(5) 0.0313(14) Uani 1 1 d . . .
O26 O -0.0865(6) 0.7744(3) 0.1168(5) 0.0313(14) Uani 1 1 d . . .
C13 C 0.3070(8) 0.3103(4) 0.1322(6) 0.0180(17) Uani 1 1 d . . .
C14 C 0.1790(8) 0.2816(4) 0.1274(6) 0.0188(17) Uani 1 1 d . . .
C15 C 0.0634(8) 0.3238(4) 0.1194(6) 0.0180(17) Uani 1 1 d . . .
C26 C 0.2227(9) 0.4479(4) 0.3977(6) 0.0205(18) Uani 1 1 d . . .
C25 C 0.2264(8) 0.3766(4) 0.3998(6) 0.0194(17) Uani 1 1 d . . .
C24 C 0.3465(8) 0.3426(4) 0.3968(6) 0.0173(17) Uani 1 1 d . . .
C18 C 0.4310(8) 0.2630(4) 0.1556(6) 0.0166(16) Uani 1 1 d . . .
C19 C -0.0702(9) 0.2909(4) 0.1208(6) 0.0229(18) Uani 1 1 d . . .
C28 C 0.5898(9) 0.3458(4) 0.3834(6) 0.0233(18) Uani 1 1 d . . .
C29 C 0.0964(8) 0.3380(4) 0.4002(6) 0.0233(18) Uani 1 1 d . . .
H16 H 0.010(8) 0.426(3) 0.119(5) 0.006(18) Uiso 1 1 d . . .
H26 H 0.140(9) 0.468(4) 0.389(6) 0.03(2) Uiso 1 1 d . . .
H12 H 0.392(8) 0.402(4) 0.126(6) 0.01(2) Uiso 1 1 d . . .
H22 H 0.513(9) 0.485(4) 0.365(6) 0.03(2) Uiso 1 1 d . . .
H24 H 0.347(8) 0.294(4) 0.399(6) 0.02(2) Uiso 1 1 d . . .

loop_
_atom_site_aniso_label
_atom_site_aniso_U_11
_atom_site_aniso_U_22
_atom_site_aniso_U_33
_atom_site_aniso_U_23
_atom_site_aniso_U_13
_atom_site_aniso_U_12
Cd1 0.0168(3) 0.0146(3) 0.0240(3) -0.0004(2) 0.0078(2) -0.0002(2)
Cd2 0.0163(3) 0.0136(3) 0.0245(3) -0.0024(2) 0.0071(2) -0.0007(2)
Cd3 0.0148(3) 0.0171(3) 0.0367(4) 0.0043(3) 0.0089(3) 0.0029(3)
C1 0.025(5) 0.021(4) 0.028(5) 0.004(3) 0.013(4) 0.005(4)
C2 0.024(5) 0.043(5) 0.024(4) -0.002(4) 0.005(4) 0.006(4)
C3 0.018(4) 0.029(5) 0.035(5) 0.003(4) 0.012(4) 0.002(4)
C4 0.021(5) 0.026(5) 0.046(6) 0.004(4) 0.009(4) 0.001(4)
C5 0.024(5) 0.028(5) 0.037(5) -0.014(4) 0.008(4) 0.001(4)
C6 0.027(5) 0.022(5) 0.051(6) 0.000(4) 0.010(4) 0.003(4)
C11 0.013(4) 0.009(4) 0.023(4) 0.000(3) 0.000(3) 0.001(3)
C12 0.012(4) 0.019(4) 0.019(4) 0.002(3) 0.004(3) -0.010(4)
C16 0.018(4) 0.015(4) 0.024(4) -0.001(3) 0.006(3) 0.005(4)
C17 0.034(5) 0.009(4) 0.015(4) 0.004(3) 0.001(4) -0.002(4)
C21 0.016(4) 0.015(4) 0.019(4) 0.001(3) 0.003(3) -0.004(3)
C22 0.018(4) 0.014(4) 0.020(4) -0.002(3) 0.006(3) -0.003(3)
C23 0.011(4) 0.015(4) 0.016(4) -0.001(3) 0.000(3) 0.003(3)
C27 0.019(4) 0.013(4) 0.017(4) -0.004(3) 0.001(3) -0.007(3)
N1 0.013(3) 0.017(3) 0.026(4) 0.000(3) 0.004(3) 0.001(3)
N2 0.021(4) 0.029(4) 0.035(4) -0.001(3) 0.010(3) 0.000(3)
O1 0.014(3) 0.017(3) 0.024(3) 0.002(2) 0.005(2) 0.001(2)
O2 0.037(4) 0.028(3) 0.029(3) 0.003(3) 0.011(3) 0.001(3)
O11 0.024(3) 0.018(3) 0.044(4) -0.004(3) 0.013(3) -0.008(3)
O12 0.022(3) 0.016(3) 0.047(4) -0.005(3) 0.015(3) 0.003(3)
O13 0.015(3) 0.027(3) 0.044(4) -0.011(3) 0.018(3) -0.008(3)
O14 0.025(3) 0.027(3) 0.040(3) -0.015(3) 0.014(3) -0.008(3)
O15 0.021(3) 0.021(3) 0.032(3) 0.003(2) 0.008(3) 0.009(3)
O16 0.019(3) 0.033(3) 0.054(4) 0.003(3) 0.019(3) -0.006(3)
O21 0.021(3) 0.018(3) 0.029(3) 0.004(2) 0.003(2) -0.007(3)
O22 0.032(4) 0.015(3) 0.050(4) 0.000(3) 0.018(3) 0.005(3)
O23 0.021(3) 0.034(3) 0.042(4) -0.005(3) 0.019(3) -0.005(3)
O24 0.018(3) 0.024(3) 0.027(3) -0.001(2) 0.001(2) 0.009(3)
O25 0.023(3) 0.027(3) 0.051(4) 0.010(3) 0.022(3) 0.007(3)
O26 0.028(4) 0.019(3) 0.047(4) 0.003(3) 0.012(3) 0.012(3)
C13 0.019(4) 0.018(4) 0.019(4) -0.004(3) 0.008(3) 0.001(3)
C14 0.012(4) 0.017(4) 0.024(4) -0.001(3) 0.002(3) -0.001(3)
C15 0.016(4) 0.015(4) 0.023(4) 0.000(3) 0.006(3) -0.003(3)
C26 0.018(5) 0.021(4) 0.023(4) 0.003(3) 0.008(4) 0.004(4)
C25 0.017(4) 0.014(4) 0.025(4) 0.004(3) 0.004(3) -0.002(3)
C24 0.020(4) 0.010(4) 0.022(4) -0.001(3) 0.006(3) 0.001(3)
C18 0.012(4) 0.011(4) 0.025(4) -0.001(3) 0.004(3) 0.001(3)
C19 0.019(5) 0.020(4) 0.026(4) 0.009(3) 0.003(4) -0.001(4)
C28 0.020(5) 0.023(4) 0.025(4) -0.003(3) 0.005(4) 0.005(4)
C29 0.015(4) 0.027(5) 0.026(4) 0.007(4) 0.004(3) 0.003(4)

loop_
_atom_type_symbol
_atom_type_description
_atom_type_scat_dispersion_real
_atom_type_scat_dispersion_imag
_atom_type_scat_source
C C 0.0033 0.0016 'International Tables Vol C Tables 4.2.6.8 and 6.1.1.4'
H H 0.0000 0.0000 'International Tables Vol C Tables 4.2.6.8 and 6.1.1.4'
N N 0.0061 0.0033 'International Tables Vol C Tables 4.2.6.8 and 6.1.1.4'
O O 0.0106 0.0060 'International Tables Vol C Tables 4.2.6.8 and 6.1.1.4'
Cd Cd -0.8075 1.2024 'International Tables Vol C Tables 4.2.6.8 and 6.1.1.4'

loop_
_geom_angle_atom_site_label_1
_geom_angle_atom_site_label_2
_geom_angle_atom_site_label_3
_geom_angle
_geom_angle_site_symmetry_1
_geom_angle_site_symmetry_3
_geom_angle_publ_flag
O13 Cd1 O1 97.00(19) . . ?
O13 Cd1 O15 127.49(19) . . ?
O1 Cd1 O15 107.03(19) . . ?
O13 Cd1 O24 83.3(2) . . ?
O1 Cd1 O24 175.54(18) . . ?
O15 Cd1 O24 76.08(19) . . ?
O13 Cd1 O22 146.2(2) . . ?
O1 Cd1 O22 90.82(19) . . ?
O15 Cd1 O22 80.4(2) . . ?
O24 Cd1 O22 86.5(2) . . ?
O13 Cd1 O21 95.21(18) . . ?
O1 Cd1 O21 78.59(17) . . ?
O15 Cd1 O21 134.51(18) . . ?
O24 Cd1 O21 96.95(17) . . ?
O22 Cd1 O21 54.15(19) . . ?
O13 Cd1 Cd2 81.00(13) . . ?
O1 Cd1 Cd2 41.68(13) . . ?
O15 Cd1 Cd2 144.42(14) . . ?
O24 Cd1 Cd2 134.27(13) . . ?
O22 Cd1 Cd2 83.35(14) . . ?
O21 Cd1 Cd2 42.79(12) . . ?
O11 Cd2 O14 163.6(2) . . ?
O11 Cd2 O1 104.63(19) . . ?
O14 Cd2 O1 88.15(19) . . ?
O11 Cd2 O2 77.8(2) . . ?
O14 Cd2 O2 110.1(2) . . ?
O1 Cd2 O2 101.37(19) . . ?
O11 Cd2 O21 87.74(19) . . ?
O14 Cd2 O21 84.04(19) . . ?
O1 Cd2 O21 81.55(18) . . ?
O2 Cd2 O21 165.58(19) . . ?
O11 Cd2 N1 89.4(2) . . ?
O14 Cd2 N1 77.5(2) . . ?
O1 Cd2 N1 165.59(19) . . ?
O2 Cd2 N1 84.7(2) . . ?
O21 Cd2 N1 95.9(2) . . ?
O11 Cd2 Cd1 116.01(14) . . ?
O14 Cd2 Cd1 67.25(14) . . ?
O1 Cd2 Cd1 41.42(12) . . ?
O2 Cd2 Cd1 141.21(15) . . ?
O21 Cd2 Cd1 46.31(13) . . ?
N1 Cd2 Cd1 128.87(15) . . ?
O25 Cd3 O1 145.01(19) . . ?
O25 Cd3 O23 91.0(2) . . ?
O1 Cd3 O23 108.5(2) . . ?
O25 Cd3 O24 127.67(19) . 4_575 ?
O1 Cd3 O24 86.93(18) . 4_575 ?
O23 Cd3 O24 55.06(18) . 4_575 ?
O25 Cd3 O15 90.4(2) . 4_575 ?
O1 Cd3 O15 107.33(18) . 4_575 ?
O23 Cd3 O15 112.80(18) . 4_575 ?
O24 Cd3 O15 72.56(18) 4_575 4_575 ?
O25 Cd3 O26 55.16(19) . . ?
O1 Cd3 O26 92.65(18) . . ?
O23 Cd3 O26 137.07(18) . . ?
O24 Cd3 O26 166.49(19) 4_575 . ?
O15 Cd3 O26 94.75(19) 4_575 . ?
O25 Cd3 C29 27.6(2) . 2 ?
O1 Cd3 C29 118.9(2) . 2 ?
O23 Cd3 C29 114.5(2) . 2 ?
O24 Cd3 C29 153.8(2) 4_575 2 ?
O15 Cd3 C29 93.9(2) 4_575 2 ?
O26 Cd3 C29 27.6(2) . 2 ?
O25 Cd3 C28 109.5(2) . 2_655 ?
O1 Cd3 C28 100.1(2) . 2_655 ?
O23 Cd3 C28 27.4(2) . 2_655 ?
O24 Cd3 C28 27.8(2) 4_575 2_655 ?
O15 Cd3 C28 91.9(2) 4_575 2_655 ?
O26 Cd3 C28 163.2(2) . 2_655 ?
C29 Cd3 C28 136.5(3) 2 2_655 ?
N1 C1 C2 111.7(6) . . ?
N2 C2 C1 108.1(6) . . ?
N1 C3 C4 111.2(7) . . ?
N2 C4 C3 108.9(7) . . ?
N1 C5 C6 110.3(7) . . ?
N2 C6 C5 109.9(7) . . ?
C12 C11 C16 120.0(7) . . ?
C12 C11 C17 120.6(7) . . ?
C16 C11 C17 119.2(7) . . ?
C11 C12 C13 120.3(7) . . ?
C15 C16 C11 119.8(7) . . ?
O12 C17 O11 125.2(7) . . ?
O12 C17 C11 119.2(7) . . ?
O11 C17 C11 115.6(7) . . ?
C26 C21 C22 118.6(7) . . ?
C26 C21 C27 119.8(7) . . ?
C22 C21 C27 121.6(7) . . ?
C23 C22 C21 121.1(7) . . ?
C22 C23 C24 119.7(7) . . ?
C22 C23 C28 119.2(7) . . ?
C24 C23 C28 121.1(7) . . ?
O22 C27 O21 121.7(7) . . ?
O22 C27 C21 119.8(7) . . ?
O21 C27 C21 118.6(7) . . ?
C1 N1 C5 108.1(6) . . ?
C1 N1 C3 108.4(6) . . ?
C5 N1 C3 108.0(6) . . ?
C1 N1 Cd2 112.1(4) . . ?
C5 N1 Cd2 112.1(5) . . ?
C3 N1 Cd2 108.1(4) . . ?
C6 N2 C2 108.4(7) . . ?
C6 N2 C4 108.4(7) . . ?
C2 N2 C4 110.3(6) . . ?
Cd3 O1 Cd1 109.5(2) . . ?
Cd3 O1 Cd2 127.1(2) . . ?
Cd1 O1 Cd2 96.90(19) . . ?
C17 O11 Cd2 123.8(5) . . ?
C18 O13 Cd1 123.6(5) 2_655 . ?
C18 O14 Cd2 143.5(5) 2_655 . ?
C19 O15 Cd1 100.0(5) 2 . ?
C19 O15 Cd3 117.3(5) 2 4_576 ?
Cd1 O15 Cd3 104.1(2) . 4_576 ?
C27 O21 Cd2 125.7(5) . . ?
C27 O21 Cd1 88.0(4) . . ?
Cd2 O21 Cd1 90.90(17) . . ?
C27 O22 Cd1 96.1(5) . . ?
C28 O23 Cd3 93.2(5) 2_655 . ?
C28 O24 Cd1 119.5(5) 3_666 . ?
C28 O24 Cd3 90.2(5) 3_666 4_576 ?
Cd1 O24 Cd3 104.9(2) . 4_576 ?
C29 O25 Cd3 98.5(5) 2 . ?
C29 O26 Cd3 83.9(5) 2 . ?
C14 C13 C12 119.6(7) . . ?
C14 C13 C18 117.5(7) . . ?
C12 C13 C18 122.5(7) . . ?
C13 C14 C15 120.4(7) . . ?
C16 C15 C14 119.9(7) . . ?
C16 C15 C19 121.3(7) . . ?
C14 C15 C19 118.6(6) . . ?
C21 C26 C25 121.2(8) . . ?
C26 C25 C24 119.5(7) . . ?
C26 C25 C29 118.6(7) . . ?
C24 C25 C29 121.8(7) . . ?
C25 C24 C23 119.6(7) . . ?
O14 C18 O13 124.3(7) 2_645 2_645 ?
O14 C18 C13 116.5(7) 2_645 . ?
O13 C18 C13 119.2(6) 2_645 . ?
O16 C19 O15 122.0(8) 2_545 2_545 ?
O16 C19 C15 121.5(7) 2_545 . ?
O15 C19 C15 116.5(7) 2_545 . ?
O23 C28 O24 121.1(7) 2_645 3_666 ?
O23 C28 C23 120.1(7) 2_645 . ?
O24 C28 C23 118.8(7) 3_666 . ?
O23 C28 Cd3 59.4(4) 2_645 2_645 ?
O24 C28 Cd3 62.0(4) 3_666 2_645 ?
C23 C28 Cd3 175.1(5) . 2_645 ?
O26 C29 O25 122.2(8) 2_545 2_545 ?
O26 C29 C25 120.5(7) 2_545 . ?
O25 C29 C25 117.2(7) 2_545 . ?
O26 C29 Cd3 68.5(5) 2_545 2_545 ?
O25 C29 Cd3 53.9(4) 2_545 2_545 ?
C25 C29 Cd3 170.0(5) . 2_545 ?

loop_
_geom_bond_atom_site_label_1
_geom_bond_atom_site_label_2
_geom_bond_distance
_geom_bond_site_symmetry_2
_geom_bond_publ_flag
Cd1 O13 2.260(5) . ?
Cd1 O1 2.316(5) . ?
Cd1 O15 2.339(5) . ?
Cd1 O24 2.355(5) . ?
Cd1 O22 2.361(5) . ?
Cd1 O21 2.513(5) . ?
Cd1 Cd2 3.4748(8) . ?
Cd2 O11 2.241(5) . ?
Cd2 O14 2.299(5) . ?
Cd2 O1 2.327(5) . ?
Cd2 O2 2.330(5) . ?
Cd2 O21 2.361(5) . ?
Cd2 N1 2.441(6) . ?
Cd3 O25 2.216(6) . ?
Cd3 O1 2.220(5) . ?
Cd3 O23 2.366(6) . ?
Cd3 O24 2.423(6) 4_575 ?
Cd3 O15 2.465(5) 4_575 ?
Cd3 O26 2.536(6) . ?
Cd3 C29 2.711(8) 2 ?
Cd3 C28 2.744(8) 2_655 ?
C1 N1 1.488(10) . ?
C1 C2 1.548(11) . ?
C2 N2 1.502(10) . ?
C3 N1 1.509(10) . ?
C3 C4 1.529(11) . ?
C4 N2 1.514(10) . ?
C5 N1 1.488(10) . ?
C5 C6 1.537(12) . ?
C6 N2 1.500(11) . ?
C11 C12 1.399(11) . ?
C11 C16 1.406(11) . ?
C11 C17 1.532(10) . ?
C12 C13 1.394(10) . ?
C16 C15 1.389(10) . ?
C17 O12 1.260(9) . ?
C17 O11 1.275(10) . ?
C21 C26 1.390(11) . ?
C21 C22 1.397(11) . ?
C21 C27 1.490(10) . ?
C22 C23 1.387(10) . ?
C23 C24 1.405(11) . ?
C23 C28 1.499(11) . ?
C27 O22 1.250(9) . ?
C27 O21 1.295(9) . ?
O13 C18 1.274(9) 2_655 ?
O14 C18 1.259(9) 2_655 ?
O15 C19 1.299(9) 2 ?
O15 Cd3 2.465(5) 4_576 ?
O16 C19 1.241(10) 2 ?
O23 C28 1.263(10) 2_655 ?
O24 C28 1.279(9) 3_666 ?
O24 Cd3 2.423(6) 4_576 ?
O25 C29 1.270(10) 2 ?
O26 C29 1.263(10) 2 ?
C13 C14 1.396(11) . ?
C13 C18 1.509(10) . ?
C14 C15 1.408(11) . ?
C15 C19 1.505(11) . ?
C26 C25 1.396(11) . ?
C25 C24 1.398(11) . ?
C25 C29 1.520(11) . ?
C18 O14 1.259(9) 2_645 ?
C18 O13 1.274(9) 2_645 ?
C19 O16 1.241(10) 2_545 ?
C19 O15 1.299(9) 2_545 ?
C28 O23 1.263(10) 2_645 ?
C28 O24 1.279(9) 3_666 ?
C28 Cd3 2.744(8) 2_645 ?
C29 O26 1.263(10) 2_545 ?
C29 O25 1.270(9) 2_545 ?
C29 Cd3 2.711(8) 2_545 ?
